data_2218650
loop_
_publ_author_name
'Polishchuk, A. V.'
'Gerasimenko, A. V.'
'Gayvoronskaya, K. A.'
'Karaseva, E. T.'

_publ_section_title
;
 Tetrakis(dihydrogen pefloxacinium)
 di-\m~2~-chlorido-bis[tetrachloridobismuthate(III)] tetrachloride
 octahydrate
;
_journal_coeditor_code CI2612
_journal_issue 7
_journal_name_full 'Acta Crystallographica Section E'
_journal_page_first m931
_journal_page_last m932
_journal_paper_doi 10.1107/S1600536808017674
_journal_volume 64
_journal_year 2008
_chemical_formula_iupac '(C17 H22 F N3 O3)4 [Bi2 Cl10] Cl4, 8H2 O'
_chemical_formula_moiety '4(C17 H22 F N3 O3 2+), Bi2 Cl10 4-, 4(Cl -), 8(H2 O)'
_chemical_formula_sum 'C68 H104 Bi2 Cl14 F4 N12 O20'
_chemical_formula_weight 2399.89
_chemical_name_common
;
Tetrakis(dihydrogen pefloxacinium)
di-\m~2~-chlorido-bis[tetrachloridobismuthate(III)]
tetrachloride octahydrate
;
_chemical_name_systematic
;
Tetrakis[4-(3-carboxy-1-ethyl-6-fluoro-4-hydroxonio-1,4-dihydro-7-quinolyl)-
1-methylpiperazin-1-ium] di-\m~2~-chlorido-bis[tetrachloridobismuthate(III)]
tetrachloride octahydrate
;
_space_group_IT_number 12
_symmetry_cell_setting monoclinic
_symmetry_space_group_name_Hall '-C 2y'
_symmetry_space_group_name_H-M 'C 1 2/m 1'
_atom_sites_solution_hydrogens geom
_atom_sites_solution_primary direct
_atom_sites_solution_secondary difmap
_audit_creation_method SHELXL-97
_cell_angle_alpha 90.00
_cell_angle_beta 99.028(2)
_cell_angle_gamma 90.00
_cell_formula_units_Z 2
_cell_length_a 14.4201(14)
_cell_length_b 25.305(3)
_cell_length_c 12.6359(12)
_cell_measurement_reflns_used 897
_cell_measurement_temperature 173(2)
_cell_measurement_theta_max 27.52
_cell_measurement_theta_min 2.81
_cell_volume 4553.7(8)
_computing_cell_refinement 'SAINT (Bruker, 2003)'
_computing_data_collection 'SMART (Bruker, 1998)'
_computing_data_reduction 'SAINT (Bruker, 2003)'
_computing_molecular_graphics 'XP in SHELXTL (Sheldrick, 2008)'
_computing_publication_material 'publCIF (Westrip, 2008)'
_computing_structure_refinement 'SHELXTL (Sheldrick, 2008)'
_computing_structure_solution 'SHELXTL (Sheldrick, 2008)'
_diffrn_ambient_temperature 173(2)
_diffrn_detector_area_resol_mean 8.33
_diffrn_measured_fraction_theta_full 0.999
_diffrn_measured_fraction_theta_max 0.976
_diffrn_measurement_device_type 'Bruker SMART 1000 CCD area-detector'
_diffrn_measurement_method \w
_diffrn_radiation_monochromator graphite
_diffrn_radiation_source 'fine-focus sealed tube'
_diffrn_radiation_type MoK\a
_diffrn_radiation_wavelength 0.71073
_diffrn_reflns_av_R_equivalents 0.0479
_diffrn_reflns_av_sigmaI/netI 0.0590
_diffrn_reflns_limit_h_max 19
_diffrn_reflns_limit_h_min -16
_diffrn_reflns_limit_k_max 30
_diffrn_reflns_limit_k_min -34
_diffrn_reflns_limit_l_max 8
_diffrn_reflns_limit_l_min -17
_diffrn_reflns_number 16488
_diffrn_reflns_theta_full 28.00
_diffrn_reflns_theta_max 29.50
_diffrn_reflns_theta_min 1.61
_diffrn_standards_decay_% 0
_exptl_absorpt_coefficient_mu 4.349
_exptl_absorpt_correction_T_max 0.95806
_exptl_absorpt_correction_T_min 0.60611
_exptl_absorpt_correction_type gaussian
_exptl_absorpt_process_details '(SADABS; Bruker, 2003)'
_exptl_crystal_colour yellow
_exptl_crystal_density_diffrn 1.750
_exptl_crystal_density_method 'not measured'
_exptl_crystal_description Prism
_exptl_crystal_F_000 2392
_exptl_crystal_size_max 0.30
_exptl_crystal_size_mid 0.05
_exptl_crystal_size_min 0.01
_refine_diff_density_max 1.227
_refine_diff_density_min -1.167
_refine_ls_extinction_method none
_refine_ls_goodness_of_fit_ref 1.078
_refine_ls_hydrogen_treatment mixed
_refine_ls_matrix_type full
_refine_ls_number_parameters 303
_refine_ls_number_reflns 6329
_refine_ls_number_restraints 3
_refine_ls_restrained_S_all 1.078
_refine_ls_R_factor_all 0.0500
_refine_ls_R_factor_gt 0.0336
_refine_ls_shift/su_max 0.010
_refine_ls_shift/su_mean 0.001
_refine_ls_structure_factor_coef Fsqd
_refine_ls_weighting_details 'calc w=1/[\s^2^(Fo^2^)+(0.0241P)^2^+5.6647P] where P=(Fo^2^+2Fc^2^)/3'
_refine_ls_weighting_scheme calc
_refine_ls_wR_factor_gt 0.0713
_refine_ls_wR_factor_ref 0.0766
_reflns_number_gt 5310
_reflns_number_total 6329
_reflns_threshold_expression I>2\s(I)
_cod_data_source_file ci2612.cif
_cod_data_source_block I
_cod_depositor_comments
;
The following automatic conversions were performed:
'_symmetry_cell_setting' value 'Monoclinic' changed to 'monoclinic'
according to '/home/saulius/struct/CIF-dictionaries/cif_core.dic'
dictionary named 'cif_core.dic' version 2.4.1 from
2010-06-29.

'_exptl_absorpt_correction_type' value 'Gaussian' changed to
'gaussian' according to
'/home/saulius/struct/CIF-dictionaries/cif_core.dic' dictionary named
'cif_core.dic' version 2.4.1 from 2010-06-29.

Automatic conversion script
Id: cif_fix_enum 1527 2010-12-29 10:47:43Z saulius 

The following automatic conversions were performed:

'_symmetry_cell_setting' value 'Monoclinic' changed to 'monoclinic'
according to /home/saulius/struct/CIF-dictionaries/cif_core.dic
dictionary named 'cif_core.dic' version 2.4.1 from
2010-06-29.

'_exptl_absorpt_correction_type' value 'Gaussian'
changed to 'gaussian' according to
/home/saulius/struct/CIF-dictionaries/cif_core.dic dictionary named
'cif_core.dic' version 2.4.1 from 2010-06-29.

Automatic conversion script
Id: cif_fix_values 1715 2011-07-08 13:25:40Z adriana 
;
_cod_original_sg_symbol_H-M 'C 2/m'
_cod_database_code 2218650
_cod_database_fobs_code 2218650

loop_
_symmetry_equiv_pos_as_xyz
'x, y, z'
'-x, y, -z'
'x+1/2, y+1/2, z'
'-x+1/2, y+1/2, -z'
'-x, -y, -z'
'x, -y, z'
'-x+1/2, -y+1/2, -z'
'x+1/2, -y+1/2, z'

loop_
_atom_site_type_symbol
_atom_site_label
_atom_site_fract_x
_atom_site_fract_y
_atom_site_fract_z
_atom_site_U_iso_or_equiv
_atom_site_adp_type
_atom_site_calc_flag
_atom_site_refinement_flags
_atom_site_occupancy
_atom_site_disorder_assembly
_atom_site_disorder_group
Bi Bi 0.478467(9) 0.5000 1.170934(10) 0.01789(3) Uani d S 1 . .
Cl Cl1 0.36184(6) 0.5000 0.96352(7) 0.02166(18) Uani d S 1 . .
Cl Cl2 0.32976(7) 0.5000 1.24998(8) 0.0332(2) Uani d S 1 . .
Cl Cl3 0.46439(4) 0.39397(2) 1.16382(5) 0.02578(14) Uani d . 1 . .
Cl Cl4 0.58921(10) 0.5000 1.35173(9) 0.0501(3) Uani d S 1 . .
Cl Cl5 0.5000 0.19810(4) 0.0000 0.0277(2) Uani d S 1 . .
Cl Cl6 0.9645(3) 0.58510(18) 0.4025(3) 0.0829(12) Uani d P 0.33333 A 1
O O6 0.9296(2) 0.55576(12) 0.3952(3) 0.0376(8) Uani d P 0.66667 B 2
Cl Cl7 0.0257(3) 0.5000 0.9040(4) 0.0483(12) Uani d SP 0.33333 C 3
O O7 0.0152(4) 0.5000 0.8794(5) 0.0447(17) Uani d SP 0.66667 D 4
F F2 0.69789(11) 0.22163(6) 0.19969(11) 0.0286(4) Uani d . 1 . .
O O1 0.55734(13) 0.17802(7) 0.73845(15) 0.0286(5) Uani d . 1 . .
O O2 0.56440(14) 0.25726(7) 0.81762(14) 0.0302(5) Uani d . 1 . .
H H4 0.5504 0.2396 0.8692 0.045 Uiso calc R 1 . .
O O3 0.60949(13) 0.17118(7) 0.54491(15) 0.0283(5) Uani d . 1 . .
H H3 0.5969 0.1586 0.6025 0.042 Uiso calc R 1 . .
O O5 0.05523(17) 0.41020(10) 0.2439(2) 0.0570(7) Uani d D 1 . .
H H5B 0.0279(12) 0.3815(5) 0.234(3) 0.085 Uiso d D 1 . .
H H5C 0.0302(18) 0.4357(6) 0.210(2) 0.085 Uiso d D 1 . .
N N1 0.70541(15) 0.33043(8) 0.19082(16) 0.0218(5) Uani d . 1 . .
N N2 0.74434(15) 0.38831(9) 0.00739(17) 0.0235(5) Uani d . 1 . .
H H2 0.6895 0.4083 -0.0053 0.028 Uiso calc R 1 . .
N N3 0.62148(14) 0.33321(8) 0.55077(16) 0.0198(5) Uani d . 1 . .
C C1 0.60166(16) 0.30659(10) 0.6364(2) 0.0215(6) Uani d . 1 . .
H H1A 0.5905 0.3263 0.6972 0.026 Uiso calc R 1 . .
C C2 0.59658(16) 0.25233(10) 0.6410(2) 0.0203(6) Uani d . 1 . .
C C3 0.61226(17) 0.22153(11) 0.5512(2) 0.0227(6) Uani d . 1 . .
C C4 0.63379(16) 0.25024(10) 0.45924(19) 0.0187(5) Uani d . 1 . .
C C5 0.65146(16) 0.22261(10) 0.36745(19) 0.0209(6) Uani d . 1 . .
H H5 0.6481 0.1851 0.3656 0.025 Uiso calc R 1 . .
C C6 0.67306(17) 0.24941(10) 0.28238(19) 0.0212(6) Uani d . 1 . .
C C7 0.67653(16) 0.30550(10) 0.27776(19) 0.0206(6) Uani d . 1 . .
C C8 0.65728(17) 0.33298(10) 0.36801(19) 0.0209(6) Uani d . 1 . .
H H8 0.6572 0.3705 0.3677 0.025 Uiso calc R 1 . .
C C9 0.63802(16) 0.30572(10) 0.45928(19) 0.0191(5) Uani d . 1 . .
C C10 0.65575(17) 0.31800(11) 0.08222(19) 0.0220(6) Uani d . 1 . .
H H10A 0.5970 0.3388 0.0675 0.026 Uiso calc R 1 . .
H H10B 0.6391 0.2800 0.0778 0.026 Uiso calc R 1 . .
C C11 0.71759(18) 0.33095(11) 0.0000(2) 0.0249(6) Uani d . 1 . .
H H11A 0.7749 0.3088 0.0126 0.030 Uiso calc R 1 . .
H H11B 0.6838 0.3231 -0.0726 0.030 Uiso calc R 1 . .
C C12 0.79311(18) 0.40046(11) 0.1187(2) 0.0253(6) Uani d . 1 . .
H H12A 0.8084 0.4386 0.1245 0.030 Uiso calc R 1 . .
H H12B 0.8527 0.3804 0.1333 0.030 Uiso calc R 1 . .
C C13 0.73148(19) 0.38594(11) 0.2011(2) 0.0250(6) Uani d . 1 . .
H H13A 0.7657 0.3928 0.2740 0.030 Uiso calc R 1 . .
H H13B 0.6742 0.4081 0.1904 0.030 Uiso calc R 1 . .
C C14 0.57179(17) 0.22525(10) 0.73660(19) 0.0214(6) Uani d . 1 . .
C C15 0.62925(18) 0.39181(10) 0.5556(2) 0.0248(6) Uani d . 1 . .
H H15A 0.5993 0.4049 0.6159 0.030 Uiso calc R 1 . .
H H15B 0.5948 0.4070 0.4886 0.030 Uiso calc R 1 . .
C C16 0.72972(19) 0.41048(11) 0.5703(2) 0.0293(7) Uani d . 1 . .
H H16A 0.7600 0.4031 0.6438 0.044 Uiso calc R 1 . .
H H16B 0.7312 0.4486 0.5569 0.044 Uiso calc R 1 . .
H H16C 0.7633 0.3919 0.5198 0.044 Uiso calc R 1 . .
C C17 0.8038(2) 0.40306(12) -0.0740(2) 0.0336(7) Uani d . 1 . .
H H17A 0.8594 0.3802 -0.0661 0.050 Uiso calc R 1 . .
H H17B 0.8235 0.4400 -0.0635 0.050 Uiso calc R 1 . .
H H17C 0.7678 0.3987 -0.1459 0.050 Uiso calc R 1 . .

loop_
_atom_site_aniso_label
_atom_site_aniso_U_11
_atom_site_aniso_U_22
_atom_site_aniso_U_33
_atom_site_aniso_U_12
_atom_site_aniso_U_13
_atom_site_aniso_U_23
Bi 0.02397(6) 0.01417(5) 0.01620(5) 0.000 0.00521(4) 0.000
Cl1 0.0236(4) 0.0201(4) 0.0211(4) 0.000 0.0032(3) 0.000
Cl2 0.0413(4) 0.0254(4) 0.0391(5) 0.000 0.0257(4) 0.000
Cl3 0.0324(3) 0.0162(3) 0.0304(3) 0.0004(2) 0.0101(3) 0.0003(2)
Cl4 0.0714(8) 0.0404(6) 0.0299(5) 0.000 -0.0188(5) 0.000
Cl5 0.0309(4) 0.0253(4) 0.0282(4) 0.000 0.0085(4) 0.000
Cl6 0.079(2) 0.088(3) 0.084(2) -0.014(2) 0.0203(19) -0.022(2)
O6 0.058(2) 0.0163(14) 0.0394(17) 0.0067(14) 0.0099(15) 0.0009(13)
Cl7 0.050(2) 0.0267(17) 0.058(2) 0.000 -0.0206(18) 0.000
O7 0.042(3) 0.038(3) 0.050(3) 0.000 -0.004(3) 0.000
F2 0.0418(8) 0.0238(8) 0.0208(7) 0.0034(7) 0.0070(6) -0.0058(6)
O1 0.0358(10) 0.0205(9) 0.0294(10) 0.0011(8) 0.0042(8) 0.0024(7)
O2 0.0472(10) 0.0221(9) 0.0239(9) -0.0025(8) 0.0138(8) -0.0013(7)
O3 0.0393(10) 0.0200(9) 0.0267(9) -0.0044(8) 0.0087(8) 0.0007(7)
O5 0.0548(14) 0.0491(15) 0.0700(17) -0.0072(12) 0.0190(13) 0.0058(13)
N1 0.0286(10) 0.0186(10) 0.0177(10) -0.0028(9) 0.0020(8) -0.0021(8)
N2 0.0248(10) 0.0225(11) 0.0235(10) 0.0054(9) 0.0047(8) 0.0037(8)
N3 0.0231(9) 0.0181(10) 0.0188(9) 0.0037(8) 0.0052(8) -0.0024(8)
C1 0.0185(10) 0.0255(13) 0.0210(11) -0.0011(10) 0.0048(9) -0.0041(10)
C2 0.0162(10) 0.0235(12) 0.0212(11) -0.0002(9) 0.0026(9) -0.0001(9)
C3 0.0188(11) 0.0258(13) 0.0226(12) -0.0009(10) 0.0005(10) -0.0026(10)
C4 0.0143(10) 0.0214(12) 0.0197(11) 0.0022(9) 0.0004(9) -0.0020(9)
C5 0.0188(11) 0.0200(12) 0.0233(12) -0.0019(9) 0.0016(9) -0.0038(9)
C6 0.0203(11) 0.0239(12) 0.0190(11) 0.0043(10) 0.0021(9) -0.0060(9)
C7 0.0173(10) 0.0238(12) 0.0198(11) 0.0006(9) 0.0007(9) -0.0009(9)
C8 0.0233(11) 0.0156(11) 0.0223(12) 0.0027(9) -0.0010(10) -0.0024(9)
C9 0.0180(10) 0.0224(12) 0.0159(11) 0.0007(9) 0.0001(9) -0.0029(9)
C10 0.0236(11) 0.0260(13) 0.0157(11) 0.0008(10) 0.0009(9) -0.0016(9)
C11 0.0291(12) 0.0244(13) 0.0221(12) 0.0028(11) 0.0062(10) -0.0022(10)
C12 0.0259(12) 0.0226(13) 0.0264(13) -0.0001(10) 0.0012(10) 0.0034(10)
C13 0.0306(13) 0.0228(13) 0.0204(12) -0.0016(11) 0.0006(10) -0.0047(10)
C14 0.0184(11) 0.0261(13) 0.0199(11) 0.0009(10) 0.0030(9) 0.0011(10)
C15 0.0318(12) 0.0199(12) 0.0238(12) 0.0043(10) 0.0078(10) -0.0025(10)
C16 0.0367(14) 0.0227(13) 0.0297(13) -0.0025(11) 0.0085(11) -0.0062(11)
C17 0.0360(14) 0.0361(16) 0.0314(14) 0.0074(12) 0.0140(12) 0.0112(12)

loop_
_atom_type_symbol
_atom_type_description
_atom_type_scat_dispersion_real
_atom_type_scat_dispersion_imag
_atom_type_scat_source
C C 0.0033 0.0016 'International Tables Vol C Tables 4.2.6.8 and 6.1.1.4'
H H 0.0000 0.0000 'International Tables Vol C Tables 4.2.6.8 and 6.1.1.4'
N N 0.0061 0.0033 'International Tables Vol C Tables 4.2.6.8 and 6.1.1.4'
O O 0.0106 0.0060 'International Tables Vol C Tables 4.2.6.8 and 6.1.1.4'
F F 0.0171 0.0103 'International Tables Vol C Tables 4.2.6.8 and 6.1.1.4'
Cl Cl 0.1484 0.1585 'International Tables Vol C Tables 4.2.6.8 and 6.1.1.4'
Bi Bi -4.1077 10.2566 'International Tables Vol C Tables 4.2.6.8 and 6.1.1.4'

loop_
_geom_angle_atom_site_label_1
_geom_angle_atom_site_label_2
_geom_angle_atom_site_label_3
_geom_angle_site_symmetry_1
_geom_angle_site_symmetry_3
_geom_angle
_geom_angle_publ_flag
Cl2 Bi Cl4 . . 95.56(4) n
Cl2 Bi Cl3 . . 87.046(14) n
Cl4 Bi Cl3 . . 93.594(14) n
Cl2 Bi Cl3 . 6_565 87.046(14) n
Cl4 Bi Cl3 . 6_565 93.594(14) n
Cl3 Bi Cl3 . 6_565 171.10(3) n
Cl2 Bi Cl1 . . 87.06(3) n
Cl4 Bi Cl1 . . 177.38(4) n
Cl3 Bi Cl1 . . 86.529(14) n
Cl3 Bi Cl1 6_565 . 86.529(14) n
Cl2 Bi Cl1 . 5_667 170.06(3) n
Cl4 Bi Cl1 . 5_667 94.38(4) n
Cl3 Bi Cl1 . 5_667 92.335(14) n
Cl3 Bi Cl1 6_565 5_667 92.335(14) n
Cl1 Bi Cl1 . 5_667 83.00(3) n
Cl2 Bi Bi . 5_667 130.14(2) n
Cl4 Bi Bi . 5_667 134.31(3) n
Cl3 Bi Bi . 5_667 89.364(14) n
Cl3 Bi Bi 6_565 5_667 89.364(14) n
Cl1 Bi Bi . 5_667 43.076(18) n
Cl1 Bi Bi 5_667 5_667 39.921(15) n
Bi Cl1 Bi . 5_667 97.00(2) n
C14 O2 H4 . . 109.5 n
C3 O3 H3 . . 109.5 n
H5B O5 H5C . . 117(3) n
C7 N1 C13 . . 118.3(2) n
C7 N1 C10 . . 118.5(2) n
C13 N1 C10 . . 111.7(2) n
C17 N2 C11 . . 111.8(2) n
C17 N2 C12 . . 111.1(2) n
C11 N2 C12 . . 109.50(19) n
C17 N2 H2 . . 108.1 n
C11 N2 H2 . . 108.1 n
C12 N2 H2 . . 108.1 n
C1 N3 C9 . . 120.1(2) n
C1 N3 C15 . . 119.4(2) n
C9 N3 C15 . . 120.5(2) n
N3 C1 C2 . . 123.6(2) n
N3 C1 H1A . . 118.2 n
C2 C1 H1A . . 118.2 n
C1 C2 C3 . . 119.7(2) n
C1 C2 C14 . . 121.2(2) n
C3 C2 C14 . . 119.1(2) n
O3 C3 C2 . . 126.0(2) n
O3 C3 C4 . . 117.4(2) n
C2 C3 C4 . . 116.5(2) n
C9 C4 C5 . . 118.8(2) n
C9 C4 C3 . . 121.1(2) n
C5 C4 C3 . . 120.1(2) n
C6 C5 C4 . . 120.0(2) n
C6 C5 H5 . . 120.0 n
C4 C5 H5 . . 120.0 n
C5 C6 F2 . . 118.5(2) n
C5 C6 C7 . . 123.3(2) n
F2 C6 C7 . . 118.1(2) n
N1 C7 C8 . . 122.8(2) n
N1 C7 C6 . . 120.2(2) n
C8 C7 C6 . . 116.7(2) n
C7 C8 C9 . . 120.9(2) n
C7 C8 H8 . . 119.6 n
C9 C8 H8 . . 119.6 n
N3 C9 C4 . . 118.9(2) n
N3 C9 C8 . . 120.9(2) n
C4 C9 C8 . . 120.2(2) n
N1 C10 C11 . . 109.9(2) n
N1 C10 H10A . . 109.7 n
C11 C10 H10A . . 109.7 n
N1 C10 H10B . . 109.7 n
C11 C10 H10B . . 109.7 n
H10A C10 H10B . . 108.2 n
N2 C11 C10 . . 110.0(2) n
N2 C11 H11A . . 109.7 n
C10 C11 H11A . . 109.7 n
N2 C11 H11B . . 109.7 n
C10 C11 H11B . . 109.7 n
H11A C11 H11B . . 108.2 n
N2 C12 C13 . . 110.8(2) n
N2 C12 H12A . . 109.5 n
C13 C12 H12A . . 109.5 n
N2 C12 H12B . . 109.5 n
C13 C12 H12B . . 109.5 n
H12A C12 H12B . . 108.1 n
N1 C13 C12 . . 110.1(2) n
N1 C13 H13A . . 109.6 n
C12 C13 H13A . . 109.6 n
N1 C13 H13B . . 109.6 n
C12 C13 H13B . . 109.6 n
H13A C13 H13B . . 108.2 n
O1 C14 O2 . . 123.6(2) n
O1 C14 C2 . . 122.4(2) n
O2 C14 C2 . . 114.0(2) n
N3 C15 C16 . . 112.5(2) n
N3 C15 H15A . . 109.1 n
C16 C15 H15A . . 109.1 n
N3 C15 H15B . . 109.1 n
C16 C15 H15B . . 109.1 n
H15A C15 H15B . . 107.8 n
C15 C16 H16A . . 109.5 n
C15 C16 H16B . . 109.5 n
H16A C16 H16B . . 109.5 n
C15 C16 H16C . . 109.5 n
H16A C16 H16C . . 109.5 n
H16B C16 H16C . . 109.5 n
N2 C17 H17A . . 109.5 n
N2 C17 H17B . . 109.5 n
H17A C17 H17B . . 109.5 n
N2 C17 H17C . . 109.5 n
H17A C17 H17C . . 109.5 n
H17B C17 H17C . . 109.5 n

loop_
_geom_bond_atom_site_label_1
_geom_bond_atom_site_label_2
_geom_bond_site_symmetry_2
_geom_bond_distance
_geom_bond_publ_flag
Bi Cl2 . 2.5037(10) y
Bi Cl4 . 2.5737(11) y
Bi Cl3 . 2.6910(7) y
Bi Cl3 6_565 2.6911(7) y
Bi Cl1 . 2.8834(8) y
Bi Cl1 5_667 3.0687(9) y
Bi Bi 5_667 4.4596(5) n
Cl1 Bi 5_667 3.0687(9) n
F2 C6 . 1.353(3) n
O1 C14 . 1.214(3) n
O2 C14 . 1.323(3) n
O2 H4 . 0.84 n
O3 C3 . 1.277(3) n
O3 H3 . 0.84 n
O5 H5B . 0.828(10) n
O5 H5C . 0.826(11) n
N1 C7 . 1.386(3) n
N1 C13 . 1.455(3) n
N1 C10 . 1.479(3) n
N2 C17 . 1.486(4) n
N2 C11 . 1.501(3) n
N2 C12 . 1.503(3) n
N2 H2 . 0.93 n
N3 C1 . 1.343(3) n
N3 C9 . 1.401(3) n
N3 C15 . 1.488(3) n
C1 C2 . 1.377(4) n
C1 H1A . 0.95 n
C2 C3 . 1.424(4) n
C2 C14 . 1.480(4) n
C3 C4 . 1.445(4) n
C4 C9 . 1.405(3) n
C4 C5 . 1.411(3) n
C5 C6 . 1.348(4) n
C5 H5 . 0.95 n
C6 C7 . 1.422(4) n
C7 C8 . 1.400(4) n
C8 C9 . 1.408(4) n
C8 H8 . 0.95 n
C10 C11 . 1.507(4) n
C10 H10A . 0.99 n
C10 H10B . 0.99 n
C11 H11A . 0.99 n
C11 H11B . 0.99 n
C12 C13 . 1.516(4) n
C12 H12A . 0.99 n
C12 H12B . 0.99 n
C13 H13A . 0.99 n
C13 H13B . 0.99 n
C15 C16 . 1.507(4) n
C15 H15A . 0.99 n
C15 H15B . 0.99 n
C16 H16A . 0.98 n
C16 H16B . 0.98 n
C16 H16C . 0.98 n
C17 H17A . 0.98 n
C17 H17B . 0.98 n
C17 H17C . 0.98 n

loop_
_geom_contact_atom_site_label_1
_geom_contact_atom_site_label_2
_geom_contact_distance
_geom_contact_site_symmetry_2
_geom_contact_publ_flag
O6 O6 2.822(6) 6_565 y
O6 Cl6 2.863(5) 2_756 y
O6 O5 2.961(4) 6_665 y
O6 O6 3.074(6) 2_756 y
O6 O3 3.091(4) 4_656 y
O7 Cl7 2.888(7) 5_567 y
O7 O7 3.146(14) 5_567 y

loop_
_geom_hbond_atom_site_label_D
_geom_hbond_atom_site_label_H
_geom_hbond_atom_site_label_A
_geom_hbond_site_symmetry_A
_geom_hbond_distance_DH
_geom_hbond_distance_HA
_geom_hbond_distance_DA
_geom_hbond_angle_DHA
_geom_hbond_publ_flag
O2 H4 Cl5 1_556 0.84 2.18 3.014(2) 174 y
O3 H3 O1 . 0.84 1.96 2.675(3) 143 y
O3 H3 Cl6 4_646 0.84 2.06 2.559(5) 118 y
O5 H5B O1 7_556 0.830(10) 2.009(18) 2.790(3) 157(4) y
O5 H5C O7 5_566 0.830(10) 2.029(13) 2.851(5) 173(3) y
O5 H5C Cl7 5_566 0.830(10) 2.238(13) 3.056(4) 170(3) y
N2 H2 Cl1 5_666 0.93 2.52 3.262(2) 137 y
N2 H2 Cl3 2_656 0.93 2.77 3.423(2) 128 y
